data_4022825
loop_
_publ_author_name
'Shikha Gandhi'
'Alakesh Bisai'
'B. A. Bhanu Prasad'
'Vinod K. Singh'

_publ_section_title
;
 Studies on the Reaction of Aziridines with Nitriles and
 Carbonyls: Synthesis of Imidazolines and Oxazolidines
;
_journal_name_full 'Journal of Organic Chemistry'
_journal_page_first 2133
_journal_page_last 2142
_journal_paper_doi 10.1021/jo062564c
_journal_volume 72
_journal_year 2007
_chemical_formula_moiety 'C24 H22 N2 O2 S'
_chemical_formula_sum 'C24 H22 N2 O2 S'
_chemical_formula_weight 402.50
_chemical_name_systematic
;
        ?
;
_space_group_IT_number 14
_symmetry_cell_setting monoclinic
_symmetry_space_group_name_Hall '-P 2yn'
_symmetry_space_group_name_H-M 'P 1 21/n 1'
_atom_sites_solution_hydrogens geom
_atom_sites_solution_primary direct
_atom_sites_solution_secondary difmap
_audit_creation_method SHELXL-97
_cell_angle_alpha 90.000(5)
_cell_angle_beta 92.002(5)
_cell_angle_gamma 90.000(5)
_cell_formula_units_Z 4
_cell_length_a 11.497(5)
_cell_length_b 10.691(5)
_cell_length_c 16.431(5)
_cell_measurement_reflns_used 999
_cell_measurement_temperature 293(2)
_cell_measurement_theta_max +28.0
_cell_measurement_theta_min -28.0
_cell_volume 2018.4(14)
_computing_cell_refinement 'SAINT 6.45  (Brucker, 2003)'
_computing_data_collection 'SMART 5.628 (Brucker, 2003)'
_computing_data_reduction 'SAINT 6.45  (Brucker, 2003)'
_computing_structure_refinement 'SHELXL-97 (Sheldrick, 1997)'
_computing_structure_solution SIR-97
_diffrn_ambient_temperature 293(2)
_diffrn_measured_fraction_theta_full 0.998
_diffrn_measured_fraction_theta_max 0.998
_diffrn_measurement_device_type 'Brucker SMART APEX'
_diffrn_measurement_method /w-scans
_diffrn_radiation_monochromator graphite
_diffrn_radiation_source 'fine-focus sealed tube'
_diffrn_radiation_type MoK\a
_diffrn_radiation_wavelength 0.71069
_diffrn_reflns_av_R_equivalents 0.1388
_diffrn_reflns_av_sigmaI/netI 0.2405
_diffrn_reflns_limit_h_max 0
_diffrn_reflns_limit_h_min -12
_diffrn_reflns_limit_k_max 11
_diffrn_reflns_limit_k_min 0
_diffrn_reflns_limit_l_max 17
_diffrn_reflns_limit_l_min -17
_diffrn_reflns_number 2782
_diffrn_reflns_theta_full 28.2
_diffrn_reflns_theta_max 28.2
_diffrn_reflns_theta_min 2.13
_diffrn_standards_decay_% <0.05
_exptl_absorpt_coefficient_mu 0.183
_exptl_absorpt_correction_type none
_exptl_crystal_colour White
_exptl_crystal_density_diffrn 1.325
_exptl_crystal_density_method 'not measured'
_exptl_crystal_description rectangular
_exptl_crystal_F_000 848
_exptl_crystal_size_max 0.3
_exptl_crystal_size_mid 0.2
_exptl_crystal_size_min 0.1
_refine_diff_density_max 0.325
_refine_diff_density_min -0.312
_refine_diff_density_rms 0.066
_refine_ls_extinction_coef 0.0054(4)
_refine_ls_extinction_expression Fc^*^=kFc[1+0.001xFc^2^\l^3^/sin(2\q)]^-1/4^
_refine_ls_extinction_method SHELXL
_refine_ls_goodness_of_fit_ref 1.020
_refine_ls_hydrogen_treatment constr
_refine_ls_matrix_type full
_refine_ls_number_parameters 263
_refine_ls_number_reflns 2628
_refine_ls_number_restraints 0
_refine_ls_restrained_S_all 1.020
_refine_ls_R_factor_all 0.2373
_refine_ls_R_factor_gt 0.0634
_refine_ls_shift/su_max 0.001
_refine_ls_shift/su_mean 0.000
_refine_ls_structure_factor_coef Fsqd
_refine_ls_weighting_details 'calc w=1/[\s^2^(Fo^2^)+(0.0100P)^2^+0.0000P] where P=(Fo^2^+2Fc^2^)/3'
_refine_ls_weighting_scheme calc
_refine_ls_wR_factor_gt 0.0981
_refine_ls_wR_factor_ref 0.1091
_reflns_number_gt 1160
_reflns_number_total 2628
_reflns_threshold_expression >2sigma(I)
_cod_data_source_file jo062564csi20061227_023056.cif
_cod_data_source_block compound_5
_cod_original_sg_symbol_H-M 'P 21/n'
_cod_database_code 4022825

loop_
_symmetry_equiv_pos_as_xyz
'x, y, z'
'-x+1/2, y+1/2, -z+1/2'
'-x, -y, -z'
'x-1/2, -y-1/2, z-1/2'

loop_
_atom_site_label
_atom_site_type_symbol
_atom_site_fract_x
_atom_site_fract_y
_atom_site_fract_z
_atom_site_U_iso_or_equiv
_atom_site_adp_type
_atom_site_occupancy
_atom_site_symmetry_multiplicity
_atom_site_calc_flag
_atom_site_refinement_flags
S1 S 0.81847(14) 0.26244(14) 0.29710(9) 0.0480(5) Uani 1 1 d .
O1 O 0.7383(3) 0.2557(3) 0.22886(19) 0.0577(11) Uani 1 1 d .
O2 O 0.8719(3) 0.1509(3) 0.3291(2) 0.0602(12) Uani 1 1 d .
N1 N 0.7437(3) 0.3262(4) 0.3715(2) 0.0372(12) Uani 1 1 d .
N2 N 0.7857(4) 0.4693(4) 0.4732(3) 0.0426(13) Uani 1 1 d .
C1 C 0.5292(5) 0.6378(5) 0.4056(3) 0.0363(14) Uani 1 1 d .
C2 C 0.4576(5) 0.7372(6) 0.4270(3) 0.0574(17) Uani 1 1 d .
H2 H 0.3807 0.7407 0.4076 0.069 Uiso 1 1 calc R
C3 C 0.5024(6) 0.8303(6) 0.4771(4) 0.0600(19) Uani 1 1 d .
H3 H 0.4554 0.8969 0.4915 0.072 Uiso 1 1 calc R
C4 C 0.6151(6) 0.8254(6) 0.5056(3) 0.0572(18) Uani 1 1 d .
H4 H 0.6444 0.8889 0.5390 0.069 Uiso 1 1 calc R
C5 C 0.6841(5) 0.7294(5) 0.4858(3) 0.0561(17) Uani 1 1 d .
H5 H 0.7600 0.7255 0.5071 0.067 Uiso 1 1 calc R
C6 C 0.6424(5) 0.6356(5) 0.4335(3) 0.0384(15) Uani 1 1 d .
C7 C 0.7264(5) 0.5388(5) 0.4056(3) 0.0439(16) Uani 1 1 d .
H7 H 0.7866 0.5823 0.3757 0.053 Uiso 1 1 calc R
C8 C 0.6727(5) 0.4391(4) 0.3484(3) 0.0365(14) Uani 1 1 d .
H8 H 0.6852 0.4617 0.2916 0.044 Uiso 1 1 calc R
C9 C 0.5477(5) 0.4168(5) 0.3605(3) 0.0476(16) Uani 1 1 d .
H9A H 0.5371 0.3841 0.4149 0.057 Uiso 1 1 calc R
H9B H 0.5185 0.3552 0.3216 0.057 Uiso 1 1 calc R
C10 C 0.4798(4) 0.5375(5) 0.3496(3) 0.0475(17) Uani 1 1 d .
H10A H 0.4833 0.5653 0.2936 0.057 Uiso 1 1 calc R
H10B H 0.3988 0.5231 0.3614 0.057 Uiso 1 1 calc R
C11 C 0.7968(5) 0.3565(6) 0.4493(3) 0.0440(15) Uani 1 1 d .
C12 C 0.8591(4) 0.2605(5) 0.4999(3) 0.0383(14) Uani 1 1 d .
C13 C 0.9512(5) 0.2959(5) 0.5509(3) 0.0509(17) Uani 1 1 d .
H13 H 0.9771 0.3782 0.5502 0.061 Uiso 1 1 calc R
C14 C 1.0046(6) 0.2125(6) 0.6020(4) 0.069(2) Uani 1 1 d .
H14 H 1.0676 0.2372 0.6352 0.082 Uiso 1 1 calc R
C15 C 0.9649(6) 0.0914(7) 0.6045(4) 0.073(2) Uani 1 1 d .
H15 H 1.0000 0.0346 0.6405 0.088 Uiso 1 1 calc R
C16 C 0.8750(6) 0.0542(5) 0.5546(4) 0.064(2) Uani 1 1 d .
H16 H 0.8496 -0.0283 0.5562 0.076 Uiso 1 1 calc R
C17 C 0.8209(5) 0.1371(5) 0.5018(3) 0.0487(16) Uani 1 1 d .
H17 H 0.7594 0.1110 0.4676 0.058 Uiso 1 1 calc R
C18 C 0.9283(5) 0.3686(5) 0.2757(3) 0.0432(15) Uani 1 1 d .
C19 C 1.0292(6) 0.3698(6) 0.3219(4) 0.066(2) Uani 1 1 d .
H19 H 1.0409 0.3105 0.3628 0.079 Uiso 1 1 calc R
C20 C 1.1135(5) 0.4577(7) 0.3088(4) 0.074(2) Uani 1 1 d .
H20 H 1.1827 0.4551 0.3397 0.088 Uiso 1 1 calc R
C21 C 1.0977(6) 0.5498(6) 0.2506(4) 0.0632(19) Uani 1 1 d .
C22 C 0.9960(6) 0.5470(6) 0.2059(4) 0.0612(19) Uani 1 1 d .
H22 H 0.9840 0.6075 0.1658 0.073 Uiso 1 1 calc R
C23 C 0.9093(5) 0.4594(6) 0.2167(3) 0.0530(18) Uani 1 1 d .
H23 H 0.8404 0.4615 0.1853 0.064 Uiso 1 1 calc R
C24 C 1.1892(5) 0.6486(6) 0.2388(3) 0.089(2) Uani 1 1 d .
H24A H 1.2539 0.6342 0.2761 0.134 Uiso 1 1 calc R
H24B H 1.1567 0.7297 0.2487 0.134 Uiso 1 1 calc R
H24C H 1.2153 0.6448 0.1839 0.134 Uiso 1 1 calc R

loop_
_atom_site_aniso_label
_atom_site_aniso_U_11
_atom_site_aniso_U_22
_atom_site_aniso_U_33
_atom_site_aniso_U_23
_atom_site_aniso_U_13
_atom_site_aniso_U_12
S1 0.0640(11) 0.0376(10) 0.0421(9) -0.0081(9) -0.0037(8) 0.0101(10)
O1 0.076(3) 0.055(3) 0.041(2) -0.017(2) -0.0192(19) -0.003(2)
O2 0.085(3) 0.032(2) 0.063(3) -0.002(2) -0.003(2) 0.030(2)
N1 0.050(3) 0.027(3) 0.033(3) -0.004(2) -0.008(2) 0.015(2)
N2 0.056(4) 0.027(3) 0.044(3) -0.002(3) -0.009(2) 0.006(3)
C1 0.040(4) 0.030(4) 0.040(3) 0.001(3) 0.008(3) 0.001(3)
C2 0.053(4) 0.051(4) 0.069(5) 0.014(4) 0.009(3) 0.013(4)
C3 0.064(5) 0.032(4) 0.085(5) 0.002(4) 0.021(4) 0.019(4)
C4 0.063(5) 0.035(4) 0.072(5) -0.013(4) -0.003(4) -0.002(4)
C5 0.064(5) 0.039(4) 0.066(4) -0.004(4) -0.003(3) 0.014(4)
C6 0.042(4) 0.032(4) 0.042(4) 0.004(3) 0.009(3) 0.009(3)
C7 0.046(4) 0.040(4) 0.044(4) 0.005(3) -0.013(3) 0.003(3)
C8 0.043(4) 0.026(3) 0.040(3) 0.003(3) -0.003(3) 0.015(3)
C9 0.063(5) 0.028(4) 0.052(4) -0.001(3) -0.005(3) 0.010(4)
C10 0.049(4) 0.045(4) 0.048(4) 0.007(3) -0.009(3) 0.006(3)
C11 0.047(4) 0.042(4) 0.042(4) 0.007(4) -0.007(3) 0.005(4)
C12 0.043(4) 0.037(4) 0.035(3) -0.001(3) -0.001(3) 0.007(3)
C13 0.062(5) 0.032(4) 0.058(4) -0.010(3) -0.019(3) -0.002(3)
C14 0.086(6) 0.058(5) 0.059(4) 0.008(4) -0.034(4) 0.021(4)
C15 0.096(6) 0.068(6) 0.055(4) 0.020(4) -0.013(4) 0.040(5)
C16 0.092(6) 0.032(4) 0.066(5) 0.015(4) -0.004(4) 0.016(4)
C17 0.049(4) 0.042(4) 0.056(4) 0.006(4) 0.003(3) 0.007(4)
C18 0.036(4) 0.045(4) 0.048(4) -0.010(3) -0.004(3) 0.006(3)
C19 0.056(5) 0.071(5) 0.070(5) 0.021(4) -0.009(4) 0.012(4)
C20 0.044(5) 0.104(6) 0.072(5) 0.010(5) -0.020(4) 0.000(5)
C21 0.055(5) 0.063(5) 0.072(5) 0.000(4) 0.004(4) -0.001(4)
C22 0.068(5) 0.059(5) 0.057(4) 0.006(4) -0.009(4) 0.002(4)
C23 0.057(5) 0.051(4) 0.050(4) -0.003(4) -0.017(3) 0.014(4)
C24 0.074(5) 0.103(6) 0.091(5) 0.019(5) -0.005(4) -0.012(5)

loop_
_atom_type_symbol
_atom_type_description
_atom_type_scat_dispersion_real
_atom_type_scat_dispersion_imag
_atom_type_scat_source
C C 0.0033 0.0016 'International Tables Vol C Tables 4.2.6.8 and 6.1.1.4'
H H 0.0000 0.0000 'International Tables Vol C Tables 4.2.6.8 and 6.1.1.4'
N N 0.0061 0.0033 'International Tables Vol C Tables 4.2.6.8 and 6.1.1.4'
O O 0.0106 0.0060 'International Tables Vol C Tables 4.2.6.8 and 6.1.1.4'
S S 0.1246 0.1234 'International Tables Vol C Tables 4.2.6.8 and 6.1.1.4'

loop_
_geom_angle_atom_site_label_1
_geom_angle_atom_site_label_2
_geom_angle_atom_site_label_3
_geom_angle
O1 S1 O2 120.2(2)
O1 S1 N1 105.2(2)
O2 S1 N1 107.3(2)
O1 S1 C18 109.1(3)
O2 S1 C18 108.2(3)
N1 S1 C18 106.1(2)
C11 N1 C8 104.8(4)
C11 N1 S1 122.2(4)
C8 N1 S1 115.8(3)
C11 N2 C7 107.0(4)
C6 C1 C2 119.5(6)
C6 C1 C10 121.7(5)
C2 C1 C10 118.7(6)
C3 C2 C1 119.2(6)
C4 C3 C2 120.5(6)
C5 C4 C3 120.6(6)
C4 C5 C6 120.3(6)
C1 C6 C5 119.8(5)
C1 C6 C7 121.8(5)
C5 C6 C7 118.3(5)
N2 C7 C6 113.7(4)
N2 C7 C8 106.0(4)
C6 C7 C8 114.7(5)
C9 C8 N1 111.1(4)
C9 C8 C7 113.7(5)
N1 C8 C7 101.6(4)
C8 C9 C10 110.3(5)
C1 C10 C9 110.6(4)
N2 C11 N1 116.3(5)
N2 C11 C12 122.1(5)
N1 C11 C12 121.6(5)
C13 C12 C17 118.8(5)
C13 C12 C11 119.6(5)
C17 C12 C11 121.3(5)
C14 C13 C12 121.1(5)
C13 C14 C15 119.6(6)
C16 C15 C14 120.3(6)
C15 C16 C17 120.8(6)
C16 C17 C12 119.3(5)
C19 C18 C23 119.6(6)
C19 C18 S1 120.1(5)
C23 C18 S1 120.0(5)
C18 C19 C20 120.6(6)
C19 C20 C21 121.4(6)
C22 C21 C20 116.6(7)
C22 C21 C24 122.4(7)
C20 C21 C24 120.9(7)
C21 C22 C23 123.8(6)
C18 C23 C22 117.8(6)

loop_
_geom_bond_atom_site_label_1
_geom_bond_atom_site_label_2
_geom_bond_distance
S1 O1 1.428(3)
S1 O2 1.433(3)
S1 N1 1.665(4)
S1 C18 1.743(6)
N1 C11 1.434(6)
N1 C8 1.498(5)
N2 C11 1.277(6)
N2 C7 1.482(5)
C1 C6 1.365(6)
C1 C2 1.397(7)
C1 C10 1.510(6)
C2 C3 1.380(7)
C3 C4 1.363(7)
C4 C5 1.344(7)
C5 C6 1.395(7)
C6 C7 1.498(6)
C7 C8 1.535(6)
C8 C9 1.478(6)
C9 C10 1.515(6)
C11 C12 1.488(7)
C12 C13 1.380(6)
C12 C17 1.391(7)
C13 C14 1.357(7)
C14 C15 1.373(8)
C15 C16 1.357(7)
C16 C17 1.374(7)
C18 C19 1.364(6)
C18 C23 1.384(7)
C19 C20 1.372(7)
C20 C21 1.380(8)
C21 C22 1.359(7)
C21 C24 1.508(7)
C22 C23 1.384(7)

loop_
_cod_related_entry_id
_cod_related_entry_database
_cod_related_entry_code
1 ChemSpider 4415241
